data_4133324
loop_
_publ_author_name
'Zhai, Feng'
'Bukhryakov, Konstantin V.'
'Schrock, Richard R.'
'Hoveyda, Amir H.'
'Tsay, Charlene'
'M\"uller, Peter'

_publ_section_title
;
 Syntheses of Molybdenum Oxo Benzylidene Complexes.
;
_journal_issue 42
_journal_name_full 'Journal of the American Chemical Society'
_journal_page_first 13609
_journal_page_last 13613
_journal_paper_doi 10.1021/jacs.8b09616
_journal_volume 140
_journal_year 2018
_chemical_formula_sum 'C56 H58 Mo O4'
_chemical_formula_weight 890.96
_space_group_crystal_system monoclinic
_space_group_IT_number 15
_space_group_name_Hall '-C 2yc'
_space_group_name_H-M_alt 'C 1 2/c 1'
_atom_sites_solution_hydrogens mixed
_atom_sites_solution_primary direct
_atom_sites_solution_secondary difmap
_audit_creation_method SHELXL-2017/2
_cell_angle_alpha 90
_cell_angle_beta 104.2469(10)
_cell_angle_gamma 90
_cell_formula_units_Z 8
_cell_length_a 31.9462(16)
_cell_length_b 11.8211(6)
_cell_length_c 27.6304(14)
_cell_measurement_reflns_used 9840
_cell_measurement_temperature 100(2)
_cell_measurement_theta_max 31.76
_cell_measurement_theta_min 2.49
_cell_volume 10113.4(9)
_computing_cell_refinement 'SAINT 8.38A (Bruker-AXS, 2017)'
_computing_data_collection 'APEX3 v2017.3.0 (Bruker-AXS, 2017)'
_computing_data_reduction 'SAINT 8.38A (Bruker-AXS, 2017)'
_computing_molecular_graphics 'Bruker SHELXTL'
_computing_publication_material 'Bruker SHELXTL'
_computing_structure_refinement 'SHELXL-2017/2 (Sheldrick, 2017)'
_computing_structure_solution 'SHELXT-2015 (Sheldrick, 2015)'
_diffrn_ambient_temperature 100(2)
_diffrn_detector_area_resol_mean 8.3
_diffrn_measured_fraction_theta_full 1.000
_diffrn_measured_fraction_theta_max 1.000
_diffrn_measurement_device_type 'Bruker Smart APEX2 CCD'
_diffrn_measurement_method '\f and \w scans'
_diffrn_radiation_type MoK\a
_diffrn_radiation_wavelength 0.71073
_diffrn_reflns_av_R_equivalents 0.0469
_diffrn_reflns_av_unetI/netI 0.0151
_diffrn_reflns_Laue_measured_fraction_full 1.000
_diffrn_reflns_Laue_measured_fraction_max 1.000
_diffrn_reflns_limit_h_max 48
_diffrn_reflns_limit_h_min -48
_diffrn_reflns_limit_k_max 17
_diffrn_reflns_limit_k_min -17
_diffrn_reflns_limit_l_max 41
_diffrn_reflns_limit_l_min -41
_diffrn_reflns_number 500433
_diffrn_reflns_point_group_measured_fraction_full 1.000
_diffrn_reflns_point_group_measured_fraction_max 1.000
_diffrn_reflns_theta_full 25.242
_diffrn_reflns_theta_max 32.577
_diffrn_reflns_theta_min 1.315
_diffrn_source 'I\mS micro-focus sealed tube, multilayer optics'
_exptl_absorpt_coefficient_mu 0.301
_exptl_absorpt_correction_T_max 0.7467
_exptl_absorpt_correction_T_min 0.7156
_exptl_absorpt_correction_type multi-scan
_exptl_absorpt_process_details 'SADABS (Herbst-Irmer et al., 2015)'
_exptl_crystal_colour red
_exptl_crystal_density_diffrn 1.170
_exptl_crystal_density_method 'not measured'
_exptl_crystal_description plate
_exptl_crystal_F_000 3744
_exptl_crystal_size_max 0.240
_exptl_crystal_size_mid 0.200
_exptl_crystal_size_min 0.075
_refine_diff_density_max 0.659
_refine_diff_density_min -0.812
_refine_diff_density_rms 0.060
_refine_ls_extinction_method none
_refine_ls_goodness_of_fit_ref 1.123
_refine_ls_hydrogen_treatment mixed
_refine_ls_matrix_type full
_refine_ls_number_parameters 651
_refine_ls_number_reflns 18399
_refine_ls_number_restraints 487
_refine_ls_restrained_S_all 1.124
_refine_ls_R_factor_all 0.0415
_refine_ls_R_factor_gt 0.0350
_refine_ls_shift/su_max 0.004
_refine_ls_shift/su_mean 0.000
_refine_ls_structure_factor_coef Fsqd
_refine_ls_weighting_details 'w=1/[\s^2^(Fo^2^)+(0.0249P)^2^+15.9228P] where P=(Fo^2^+2Fc^2^)/3'
_refine_ls_weighting_scheme calc
_refine_ls_wR_factor_gt 0.0821
_refine_ls_wR_factor_ref 0.0853
_reflns_Friedel_coverage 0.000
_reflns_number_gt 16304
_reflns_number_total 18399
_reflns_threshold_expression 'I > 2\s(I)'
_cod_data_source_file ja8b09616_si_005.cif
_cod_data_source_block X18064_sq
_cod_original_sg_symbol_H-M 'C 2/c'
_cod_database_code 4133324
_shelx_shelxl_version_number 2017/2
_shelx_space_group_comment
; 
The symmetry employed for this shelxl refinement is uniquely defined 
by the following loop, which should always be used as a source of 
symmetry information in preference to the above space-group names. 
They are only intended as comments. 
;
_shelx_estimated_absorpt_t_min 0.931
_shelx_estimated_absorpt_t_max 0.978

loop_
_space_group_symop_operation_xyz
'x, y, z'
'-x, y, -z+1/2'
'x+1/2, y+1/2, z'
'-x+1/2, y+1/2, -z+1/2'
'-x, -y, -z'
'x, -y, z-1/2'
'-x+1/2, -y+1/2, -z'
'x+1/2, -y+1/2, z-1/2'

loop_
_atom_site_label
_atom_site_type_symbol
_atom_site_fract_x
_atom_site_fract_y
_atom_site_fract_z
_atom_site_U_iso_or_equiv
_atom_site_adp_type
_atom_site_occupancy
_atom_site_site_symmetry_order
_atom_site_calc_flag
_atom_site_refinement_flags_posn
_atom_site_refinement_flags_adp
_atom_site_refinement_flags_occupancy
_atom_site_disorder_assembly
_atom_site_disorder_group
Mo1 Mo 0.61908(2) 0.64569(2) 0.59140(2) 0.01651(3) Uani 1 1 d . . . . .
O1 O 0.58840(3) 0.61330(9) 0.53446(4) 0.02184(18) Uani 1 1 d . . . . .
C1 C 0.57907(4) 0.63453(11) 0.63196(5) 0.0196(2) Uani 1 1 d D . . . .
H1 H 0.5929(6) 0.6677(15) 0.6639(5) 0.024 Uiso 1 1 d D U . . .
C2 C 0.53583(4) 0.58976(11) 0.62743(5) 0.0201(2) Uani 1 1 d . . . . .
C3 C 0.51254(4) 0.53516(12) 0.58429(5) 0.0219(2) Uani 1 1 d . . . . .
H3 H 0.524310 0.531890 0.555919 0.026 Uiso 1 1 calc R U . . .
C4 C 0.47271(4) 0.48564(12) 0.58181(5) 0.0239(3) Uani 1 1 d . . . . .
H4 H 0.457458 0.448953 0.552100 0.029 Uiso 1 1 calc R U . . .
C5 C 0.45525(5) 0.49020(13) 0.62336(6) 0.0257(3) Uani 1 1 d . . . . .
O2 O 0.41718(4) 0.44132(11) 0.62542(4) 0.0329(2) Uani 1 1 d . . . . .
C8 C 0.39391(5) 0.38182(15) 0.58199(7) 0.0355(3) Uani 1 1 d . . . . .
H8A H 0.387725 0.433255 0.553287 0.053 Uiso 1 1 calc R U . . .
H8B H 0.366724 0.353208 0.587658 0.053 Uiso 1 1 calc R U . . .
H8C H 0.411356 0.318259 0.575270 0.053 Uiso 1 1 calc R U . . .
C6 C 0.47732(5) 0.54743(15) 0.66632(6) 0.0299(3) Uani 1 1 d . . . . .
H6 H 0.465105 0.552444 0.694313 0.036 Uiso 1 1 calc R U . . .
C7 C 0.51686(5) 0.59670(14) 0.66813(5) 0.0268(3) Uani 1 1 d . . . . .
H7 H 0.531489 0.635995 0.697402 0.032 Uiso 1 1 calc R U . . .
O3 O 0.66033(3) 0.52802(7) 0.61256(3) 0.01652(16) Uani 1 1 d . . . . .
C11 C 0.66791(4) 0.43085(10) 0.63993(4) 0.0153(2) Uani 1 1 d . . . . .
C12 C 0.67482(4) 0.43175(11) 0.69195(4) 0.0170(2) Uani 1 1 d . . . . .
C13 C 0.68478(5) 0.32882(11) 0.71708(5) 0.0218(2) Uani 1 1 d . . . . .
H13 H 0.689923 0.327296 0.752430 0.026 Uiso 1 1 calc R U . . .
C14 C 0.68734(5) 0.22890(12) 0.69167(5) 0.0254(3) Uani 1 1 d . . . . .
H14 H 0.693919 0.159867 0.709519 0.030 Uiso 1 1 calc R U . . .
C15 C 0.68023(5) 0.23014(11) 0.63998(5) 0.0225(2) Uani 1 1 d . . . . .
H15 H 0.681784 0.161672 0.622503 0.027 Uiso 1 1 calc R U . . .
C16 C 0.67089(4) 0.33089(10) 0.61378(5) 0.0174(2) Uani 1 1 d . . . . .
C21 C 0.67124(4) 0.53839(11) 0.71941(4) 0.0193(2) Uani 1 1 d . . . . .
C22 C 0.63852(5) 0.55011(13) 0.74500(5) 0.0239(3) Uani 1 1 d . . . . .
C23 C 0.63467(6) 0.65245(15) 0.76875(5) 0.0316(3) Uani 1 1 d . . . . .
H23 H 0.612569 0.660630 0.786044 0.038 Uiso 1 1 calc R U . . .
C24 C 0.66234(6) 0.74266(14) 0.76773(6) 0.0356(4) Uani 1 1 d . . . . .
C25 C 0.69500(6) 0.72846(13) 0.74328(6) 0.0325(3) Uani 1 1 d . . . . .
H25 H 0.714402 0.789195 0.742943 0.039 Uiso 1 1 calc R U . . .
C26 C 0.70028(5) 0.62760(12) 0.71909(5) 0.0239(3) Uani 1 1 d . . . . .
C27 C 0.60666(5) 0.45666(15) 0.74609(6) 0.0310(3) Uani 1 1 d . . . . .
H27A H 0.621203 0.395245 0.767608 0.047 Uiso 1 1 calc R U . . .
H27B H 0.595088 0.427828 0.712179 0.047 Uiso 1 1 calc R U . . .
H27C H 0.582971 0.486159 0.759204 0.047 Uiso 1 1 calc R U . . .
C28 C 0.65764(9) 0.85345(17) 0.79341(7) 0.0517(6) Uani 1 1 d . . . . .
H28A H 0.681056 0.860695 0.823731 0.078 Uiso 1 1 calc R U . . .
H28B H 0.629782 0.854892 0.802296 0.078 Uiso 1 1 calc R U . . .
H28C H 0.659049 0.916445 0.770806 0.078 Uiso 1 1 calc R U . . .
C29 C 0.73696(5) 0.61624(14) 0.69420(6) 0.0295(3) Uani 1 1 d . . . . .
H29A H 0.725902 0.623812 0.657978 0.044 Uiso 1 1 calc R U . . .
H29B H 0.750534 0.541890 0.701923 0.044 Uiso 1 1 calc R U . . .
H29C H 0.758352 0.675602 0.706471 0.044 Uiso 1 1 calc R U . . .
C31 C 0.66570(4) 0.33551(10) 0.55875(4) 0.0179(2) Uani 1 1 d . . . . .
C32 C 0.62442(5) 0.33380(11) 0.52624(5) 0.0214(2) Uani 1 1 d . . . . .
C33 C 0.62074(5) 0.33761(13) 0.47487(5) 0.0270(3) Uani 1 1 d . . . . .
H33 H 0.592839 0.336209 0.452639 0.032 Uiso 1 1 calc R U . . .
C34 C 0.65692(6) 0.34340(13) 0.45545(5) 0.0283(3) Uani 1 1 d . . . . .
C35 C 0.69762(5) 0.34654(12) 0.48851(5) 0.0245(3) Uani 1 1 d . . . . .
H35 H 0.722546 0.351065 0.475646 0.029 Uiso 1 1 calc R U . . .
C36 C 0.70259(4) 0.34318(10) 0.54011(5) 0.0202(2) Uani 1 1 d . . . . .
C37 C 0.58473(5) 0.32639(13) 0.54625(5) 0.0266(3) Uani 1 1 d . . . . .
H37A H 0.582200 0.249753 0.558749 0.040 Uiso 1 1 calc R U . . .
H37B H 0.559117 0.343744 0.519493 0.040 Uiso 1 1 calc R U . . .
H37C H 0.587041 0.380852 0.573519 0.040 Uiso 1 1 calc R U . . .
C38 C 0.65220(7) 0.34658(18) 0.39974(6) 0.0424(4) Uani 1 1 d . . . . .
H38A H 0.621721 0.337054 0.382413 0.064 Uiso 1 1 calc R U . . .
H38B H 0.669203 0.285294 0.390185 0.064 Uiso 1 1 calc R U . . .
H38C H 0.662600 0.419469 0.390466 0.064 Uiso 1 1 calc R U . . .
C39 C 0.74680(5) 0.34896(13) 0.57546(6) 0.0261(3) Uani 1 1 d . . . . .
H39A H 0.768658 0.357895 0.556319 0.039 Uiso 1 1 calc R U . . .
H39B H 0.752354 0.279075 0.595081 0.039 Uiso 1 1 calc R U . . .
H39C H 0.748113 0.413659 0.597964 0.039 Uiso 1 1 calc R U . . .
O4 O 0.64999(3) 0.78461(8) 0.60743(4) 0.02092(18) Uani 1 1 d . . . . .
C41 C 0.65177(4) 0.87336(10) 0.57601(5) 0.0205(2) Uani 1 1 d D . . . .
C42 C 0.69068(5) 0.89543(11) 0.56315(5) 0.0208(2) Uani 1 1 d . . . . .
C43 C 0.69200(5) 0.98657(12) 0.53135(5) 0.0257(3) Uani 1 1 d . . . . .
H43 H 0.718206 1.003822 0.522520 0.031 Uiso 1 1 calc R U . . .
C44 C 0.65559(6) 1.05239(12) 0.51244(6) 0.0294(3) Uani 1 1 d . . . . .
H44 H 0.656872 1.113501 0.490522 0.035 Uiso 1 1 calc R U . . .
C45 C 0.61741(5) 1.02853(12) 0.52567(6) 0.0284(3) Uani 1 1 d D . . . .
H45 H 0.592636 1.073736 0.512528 0.034 Uiso 1 1 calc R U . . .
C46 C 0.61458(5) 0.93948(11) 0.55790(5) 0.0239(3) Uani 1 1 d D . . . .
C51 C 0.72992(5) 0.82447(11) 0.58191(5) 0.0215(2) Uani 1 1 d . . . . .
C52 C 0.73402(5) 0.71906(12) 0.56012(5) 0.0251(3) Uani 1 1 d . . . . .
C53 C 0.77228(6) 0.65824(13) 0.57681(7) 0.0321(3) Uani 1 1 d . . . . .
H53 H 0.775113 0.586892 0.562119 0.038 Uiso 1 1 calc R U . . .
C54 C 0.80629(5) 0.69855(15) 0.61414(7) 0.0348(4) Uani 1 1 d . . . . .
C55 C 0.80151(5) 0.80279(15) 0.63558(6) 0.0316(3) Uani 1 1 d . . . . .
H55 H 0.824578 0.831362 0.661232 0.038 Uiso 1 1 calc R U . . .
C56 C 0.76385(5) 0.86640(13) 0.62046(5) 0.0256(3) Uani 1 1 d . . . . .
C57 C 0.69866(6) 0.66985(12) 0.51900(6) 0.0296(3) Uani 1 1 d . . . . .
H57A H 0.710241 0.651804 0.490197 0.044 Uiso 1 1 calc R U . . .
H57B H 0.675211 0.725009 0.509087 0.044 Uiso 1 1 calc R U . . .
H57C H 0.687554 0.600765 0.530980 0.044 Uiso 1 1 calc R U . . .
C58 C 0.84729(7) 0.6299(2) 0.63161(10) 0.0551(6) Uani 1 1 d . . . . .
H58A H 0.842718 0.570825 0.654642 0.083 Uiso 1 1 calc R U . . .
H58B H 0.870833 0.679682 0.648752 0.083 Uiso 1 1 calc R U . . .
H58C H 0.854839 0.594941 0.602740 0.083 Uiso 1 1 calc R U . . .
C59 C 0.75917(6) 0.97678(15) 0.64597(6) 0.0335(3) Uani 1 1 d . . . . .
H59A H 0.785522 0.991699 0.672046 0.050 Uiso 1 1 calc R U . . .
H59B H 0.734474 0.972184 0.661042 0.050 Uiso 1 1 calc R U . . .
H59C H 0.754470 1.038208 0.621404 0.050 Uiso 1 1 calc R U . . .
C61 C 0.57361(5) 0.91615(16) 0.57398(7) 0.0220(3) Uani 0.914(3) 1 d D U P A 1
C62 C 0.53688(5) 0.87402(13) 0.53934(7) 0.0245(3) Uani 0.914(3) 1 d D U P A 1
C63 C 0.49900(5) 0.85638(15) 0.55486(8) 0.0287(4) Uani 0.914(3) 1 d D U P A 1
H63 H 0.474396 0.826803 0.531673 0.034 Uiso 0.914(3) 1 calc R U P A 1
C64 C 0.49612(5) 0.88052(14) 0.60284(7) 0.0302(4) Uani 0.914(3) 1 d D U P A 1
C65 C 0.53288(5) 0.92120(15) 0.63679(7) 0.0281(3) Uani 0.914(3) 1 d D U P A 1
H65 H 0.531449 0.937208 0.670041 0.034 Uiso 0.914(3) 1 calc R U P A 1
C66 C 0.57159(6) 0.93899(16) 0.62332(7) 0.0245(3) Uani 0.914(3) 1 d D U P A 1
C67 C 0.53717(6) 0.84736(15) 0.48582(7) 0.0306(4) Uani 0.914(3) 1 d D U P A 1
H67A H 0.518397 0.782266 0.474186 0.046 Uiso 0.914(3) 1 calc R U P A 1
H67B H 0.566696 0.829550 0.483956 0.046 Uiso 0.914(3) 1 calc R U P A 1
H67C H 0.526617 0.913023 0.464679 0.046 Uiso 0.914(3) 1 calc R U P A 1
C68 C 0.45464(6) 0.8635(2) 0.61857(10) 0.0443(5) Uani 0.914(3) 1 d D U P A 1
H68A H 0.430069 0.879364 0.590278 0.066 Uiso 0.914(3) 1 calc R U P A 1
H68B H 0.453888 0.914989 0.646146 0.066 Uiso 0.914(3) 1 calc R U P A 1
H68C H 0.452989 0.785154 0.629516 0.066 Uiso 0.914(3) 1 calc R U P A 1
C69 C 0.61022(8) 0.9833(3) 0.66141(9) 0.0322(5) Uani 0.914(3) 1 d D U P A 1
H69A H 0.601179 1.009659 0.690897 0.048 Uiso 0.914(3) 1 calc R U P A 1
H69B H 0.623033 1.046297 0.647023 0.048 Uiso 0.914(3) 1 calc R U P A 1
H69C H 0.631597 0.922737 0.671096 0.048 Uiso 0.914(3) 1 calc R U P A 1
C61A C 0.5762(4) 0.9050(17) 0.5601(5) 0.027(2) Uani 0.086(3) 1 d D U P A 2
C62A C 0.5448(4) 0.8665(14) 0.5187(5) 0.025(2) Uani 0.086(3) 1 d D U P A 2
C63A C 0.5054(4) 0.8430(15) 0.5294(5) 0.030(2) Uani 0.086(3) 1 d D U P A 2
H63A H 0.482718 0.813488 0.503595 0.035 Uiso 0.086(3) 1 calc R U P A 2
C64A C 0.4979(4) 0.8607(18) 0.5761(5) 0.027(2) Uani 0.086(3) 1 d D U P A 2
C65A C 0.5305(4) 0.8983(16) 0.6156(5) 0.031(2) Uani 0.086(3) 1 d D U P A 2
H65A H 0.525338 0.906401 0.647814 0.037 Uiso 0.086(3) 1 calc R U P A 2
C66A C 0.5709(4) 0.9242(19) 0.6079(5) 0.025(2) Uani 0.086(3) 1 d D U P A 2
C67A C 0.5526(5) 0.8513(19) 0.4681(5) 0.034(3) Uani 0.086(3) 1 d D U P A 2
H67D H 0.556516 0.770699 0.462135 0.051 Uiso 0.086(3) 1 calc R U P A 2
H67E H 0.578707 0.892847 0.466159 0.051 Uiso 0.086(3) 1 calc R U P A 2
H67F H 0.527852 0.880310 0.442857 0.051 Uiso 0.086(3) 1 calc R U P A 2
C68A C 0.4551(5) 0.8224(18) 0.5855(7) 0.038(3) Uani 0.086(3) 1 d D U P A 2
H68D H 0.432578 0.825089 0.554147 0.057 Uiso 0.086(3) 1 calc R U P A 2
H68E H 0.447152 0.872695 0.609995 0.057 Uiso 0.086(3) 1 calc R U P A 2
H68F H 0.457915 0.744820 0.598357 0.057 Uiso 0.086(3) 1 calc R U P A 2
C69A C 0.6058(7) 0.971(3) 0.6495(8) 0.032(4) Uani 0.086(3) 1 d D U P A 2
H69D H 0.633947 0.944055 0.645972 0.047 Uiso 0.086(3) 1 calc R U P A 2
H69E H 0.601298 0.945052 0.681579 0.047 Uiso 0.086(3) 1 calc R U P A 2
H69F H 0.605058 1.053580 0.648284 0.047 Uiso 0.086(3) 1 calc R U P A 2

loop_
_atom_site_aniso_label
_atom_site_aniso_U_11
_atom_site_aniso_U_22
_atom_site_aniso_U_33
_atom_site_aniso_U_23
_atom_site_aniso_U_13
_atom_site_aniso_U_12
Mo1 0.01711(5) 0.01353(5) 0.01786(5) 0.00160(3) 0.00235(3) -0.00133(4)
O1 0.0218(4) 0.0231(4) 0.0191(4) 0.0035(3) 0.0022(3) -0.0023(4)
C1 0.0203(5) 0.0182(5) 0.0198(5) 0.0011(4) 0.0039(4) 0.0006(4)
C2 0.0203(5) 0.0199(6) 0.0208(5) 0.0022(4) 0.0061(4) 0.0022(4)
C3 0.0217(6) 0.0235(6) 0.0212(6) 0.0021(5) 0.0068(5) -0.0011(5)
C4 0.0222(6) 0.0252(6) 0.0248(6) 0.0015(5) 0.0070(5) -0.0018(5)
C5 0.0210(6) 0.0273(7) 0.0310(7) 0.0047(5) 0.0105(5) 0.0005(5)
O2 0.0258(5) 0.0416(6) 0.0352(6) 0.0015(5) 0.0150(4) -0.0059(5)
C8 0.0295(7) 0.0364(8) 0.0442(9) -0.0026(7) 0.0160(7) -0.0111(6)
C6 0.0284(7) 0.0387(8) 0.0266(7) -0.0004(6) 0.0142(5) 0.0005(6)
C7 0.0262(6) 0.0322(7) 0.0233(6) -0.0022(5) 0.0087(5) 0.0008(5)
O3 0.0202(4) 0.0134(4) 0.0160(4) 0.0010(3) 0.0043(3) 0.0000(3)
C11 0.0161(5) 0.0141(5) 0.0156(5) 0.0013(4) 0.0038(4) -0.0003(4)
C12 0.0189(5) 0.0176(5) 0.0147(5) 0.0004(4) 0.0047(4) -0.0003(4)
C13 0.0277(6) 0.0211(6) 0.0159(5) 0.0031(4) 0.0040(4) 0.0006(5)
C14 0.0346(7) 0.0180(6) 0.0219(6) 0.0049(5) 0.0039(5) 0.0027(5)
C15 0.0313(7) 0.0150(5) 0.0206(6) 0.0010(4) 0.0052(5) 0.0027(5)
C16 0.0203(5) 0.0155(5) 0.0165(5) 0.0000(4) 0.0045(4) 0.0012(4)
C21 0.0249(6) 0.0193(5) 0.0126(5) -0.0007(4) 0.0029(4) 0.0018(4)
C22 0.0277(6) 0.0300(7) 0.0139(5) 0.0004(5) 0.0048(5) 0.0057(5)
C23 0.0413(8) 0.0376(8) 0.0159(5) -0.0031(5) 0.0068(5) 0.0135(7)
C24 0.0568(10) 0.0280(7) 0.0184(6) -0.0067(5) 0.0021(6) 0.0106(7)
C25 0.0483(9) 0.0224(7) 0.0225(6) -0.0049(5) 0.0005(6) -0.0041(6)
C26 0.0305(7) 0.0228(6) 0.0164(5) -0.0017(4) 0.0017(5) -0.0047(5)
C27 0.0282(7) 0.0417(9) 0.0260(7) 0.0057(6) 0.0119(6) 0.0037(6)
C28 0.0873(17) 0.0341(9) 0.0301(8) -0.0114(7) 0.0074(9) 0.0151(10)
C29 0.0301(7) 0.0322(7) 0.0253(6) -0.0031(5) 0.0053(5) -0.0119(6)
C31 0.0255(6) 0.0126(5) 0.0160(5) -0.0013(4) 0.0057(4) 0.0015(4)
C32 0.0267(6) 0.0183(6) 0.0187(5) -0.0015(4) 0.0044(5) 0.0035(5)
C33 0.0335(7) 0.0278(7) 0.0179(5) -0.0007(5) 0.0026(5) 0.0085(6)
C34 0.0438(8) 0.0249(7) 0.0174(5) 0.0023(5) 0.0102(5) 0.0100(6)
C35 0.0365(7) 0.0185(6) 0.0220(6) 0.0005(5) 0.0140(5) 0.0021(5)
C36 0.0278(6) 0.0131(5) 0.0208(5) -0.0007(4) 0.0082(5) 0.0007(4)
C37 0.0251(6) 0.0291(7) 0.0244(6) -0.0045(5) 0.0037(5) 0.0014(5)
C38 0.0555(11) 0.0542(11) 0.0191(6) 0.0050(7) 0.0123(7) 0.0185(9)
C39 0.0263(6) 0.0252(6) 0.0278(6) -0.0048(5) 0.0088(5) -0.0028(5)
O4 0.0220(4) 0.0140(4) 0.0249(4) 0.0029(3) 0.0022(3) -0.0024(3)
C41 0.0261(6) 0.0122(5) 0.0210(5) 0.0001(4) 0.0014(5) -0.0026(4)
C42 0.0282(6) 0.0138(5) 0.0196(5) -0.0003(4) 0.0042(5) -0.0026(4)
C43 0.0369(7) 0.0167(6) 0.0236(6) 0.0017(5) 0.0076(5) -0.0042(5)
C44 0.0456(9) 0.0161(6) 0.0247(6) 0.0042(5) 0.0056(6) 0.0004(6)
C45 0.0366(8) 0.0173(6) 0.0272(7) 0.0027(5) 0.0000(6) 0.0028(5)
C46 0.0271(6) 0.0158(5) 0.0251(6) 0.0004(5) -0.0004(5) 0.0000(5)
C51 0.0266(6) 0.0171(5) 0.0221(6) 0.0029(4) 0.0084(5) -0.0020(5)
C52 0.0330(7) 0.0183(6) 0.0279(6) 0.0039(5) 0.0149(5) -0.0016(5)
C53 0.0409(8) 0.0218(7) 0.0410(8) 0.0094(6) 0.0246(7) 0.0051(6)
C54 0.0306(7) 0.0358(8) 0.0432(9) 0.0215(7) 0.0188(7) 0.0083(6)
C55 0.0264(7) 0.0392(8) 0.0297(7) 0.0132(6) 0.0080(6) -0.0019(6)
C56 0.0275(6) 0.0261(7) 0.0237(6) 0.0051(5) 0.0070(5) -0.0038(5)
C57 0.0421(8) 0.0189(6) 0.0319(7) -0.0042(5) 0.0171(6) -0.0055(6)
C58 0.0386(10) 0.0528(12) 0.0787(16) 0.0359(12) 0.0235(10) 0.0162(9)
C59 0.0359(8) 0.0335(8) 0.0280(7) -0.0052(6) 0.0018(6) -0.0061(6)
C61 0.0212(6) 0.0156(7) 0.0267(8) -0.0015(6) 0.0011(5) 0.0012(5)
C62 0.0245(7) 0.0177(6) 0.0276(7) 0.0002(6) -0.0009(6) 0.0035(5)
C63 0.0206(7) 0.0223(7) 0.0391(10) -0.0015(8) -0.0006(7) 0.0008(6)
C64 0.0222(7) 0.0237(7) 0.0443(10) -0.0009(7) 0.0076(7) 0.0013(6)
C65 0.0263(7) 0.0249(8) 0.0341(9) -0.0047(6) 0.0094(6) -0.0004(6)
C66 0.0236(7) 0.0207(8) 0.0278(8) -0.0035(6) 0.0039(6) -0.0003(5)
C67 0.0324(9) 0.0251(7) 0.0287(8) -0.0010(6) -0.0033(7) 0.0011(7)
C68 0.0254(8) 0.0435(11) 0.0657(15) -0.0037(10) 0.0144(9) -0.0037(8)
C69 0.0271(9) 0.0399(14) 0.0286(10) -0.0095(9) 0.0053(7) -0.0066(8)
C61A 0.032(4) 0.009(4) 0.032(4) -0.003(4) -0.005(3) 0.004(4)
C62A 0.023(4) 0.017(4) 0.030(4) -0.001(4) -0.003(3) 0.001(3)
C63A 0.025(4) 0.022(4) 0.038(4) 0.002(4) 0.001(4) 0.002(4)
C64A 0.019(3) 0.025(4) 0.036(4) 0.001(4) 0.003(3) 0.000(3)
C65A 0.029(3) 0.022(4) 0.038(4) 0.001(4) 0.002(3) -0.001(3)
C66A 0.023(3) 0.015(4) 0.034(4) -0.003(4) -0.003(3) -0.003(3)
C67A 0.019(7) 0.041(8) 0.039(6) -0.005(7) 0.001(5) -0.002(7)
C68A 0.028(5) 0.035(7) 0.053(8) 0.004(7) 0.012(5) 0.001(5)
C69A 0.030(7) 0.027(8) 0.036(8) -0.007(8) 0.005(6) -0.004(6)

loop_
_atom_type_symbol
_atom_type_description
_atom_type_scat_dispersion_real
_atom_type_scat_dispersion_imag
_atom_type_scat_source
C C 0.0033 0.0016 'International Tables Vol C Tables 4.2.6.8 and 6.1.1.4'
H H 0.0000 0.0000 'International Tables Vol C Tables 4.2.6.8 and 6.1.1.4'
O O 0.0106 0.0060 'International Tables Vol C Tables 4.2.6.8 and 6.1.1.4'
Mo Mo -1.6832 0.6857 'International Tables Vol C Tables 4.2.6.8 and 6.1.1.4'

loop_
_geom_angle_atom_site_label_1
_geom_angle_atom_site_label_2
_geom_angle_atom_site_label_3
_geom_angle
O1 Mo1 C1 102.38(5)
O1 Mo1 O3 108.71(4)
C1 Mo1 O3 106.43(5)
O1 Mo1 O4 124.19(4)
C1 Mo1 O4 107.89(5)
O3 Mo1 O4 106.08(4)
C2 C1 Mo1 137.42(10)
C2 C1 H1 115.9(11)
Mo1 C1 H1 106.7(11)
C3 C2 C7 117.74(13)
C3 C2 C1 122.39(12)
C7 C2 C1 119.82(12)
C4 C3 C2 121.75(13)
C4 C3 H3 119.1
C2 C3 H3 119.1
C3 C4 C5 119.39(13)
C3 C4 H4 120.3
C5 C4 H4 120.3
O2 C5 C4 124.10(14)
O2 C5 C6 116.06(13)
C4 C5 C6 119.83(13)
C5 O2 C8 117.30(12)
O2 C8 H8A 109.5
O2 C8 H8B 109.5
H8A C8 H8B 109.5
O2 C8 H8C 109.5
H8A C8 H8C 109.5
H8B C8 H8C 109.5
C7 C6 C5 120.06(13)
C7 C6 H6 120.0
C5 C6 H6 120.0
C6 C7 C2 121.17(14)
C6 C7 H7 119.4
C2 C7 H7 119.4
C11 O3 Mo1 143.11(8)
O3 C11 C12 121.65(11)
O3 C11 C16 116.74(10)
C12 C11 C16 121.52(11)
C13 C12 C11 117.54(11)
C13 C12 C21 121.34(11)
C11 C12 C21 121.11(11)
C14 C13 C12 121.63(12)
C14 C13 H13 119.2
C12 C13 H13 119.2
C13 C14 C15 119.75(12)
C13 C14 H14 120.1
C15 C14 H14 120.1
C16 C15 C14 120.32(12)
C16 C15 H15 119.8
C14 C15 H15 119.8
C15 C16 C11 119.22(11)
C15 C16 C31 121.31(11)
C11 C16 C31 119.42(11)
C22 C21 C26 120.17(13)
C22 C21 C12 119.95(12)
C26 C21 C12 119.87(12)
C23 C22 C21 118.97(14)
C23 C22 C27 119.18(14)
C21 C22 C27 121.82(13)
C24 C23 C22 121.69(15)
C24 C23 H23 119.2
C22 C23 H23 119.2
C25 C24 C23 118.41(14)
C25 C24 C28 120.43(19)
C23 C24 C28 121.15(18)
C24 C25 C26 122.04(16)
C24 C25 H25 119.0
C26 C25 H25 119.0
C25 C26 C21 118.67(14)
C25 C26 C29 119.62(14)
C21 C26 C29 121.70(13)
C22 C27 H27A 109.5
C22 C27 H27B 109.5
H27A C27 H27B 109.5
C22 C27 H27C 109.5
H27A C27 H27C 109.5
H27B C27 H27C 109.5
C24 C28 H28A 109.5
C24 C28 H28B 109.5
H28A C28 H28B 109.5
C24 C28 H28C 109.5
H28A C28 H28C 109.5
H28B C28 H28C 109.5
C26 C29 H29A 109.5
C26 C29 H29B 109.5
H29A C29 H29B 109.5
C26 C29 H29C 109.5
H29A C29 H29C 109.5
H29B C29 H29C 109.5
C36 C31 C32 120.64(12)
C36 C31 C16 119.05(12)
C32 C31 C16 120.31(12)
C33 C32 C31 118.82(13)
C33 C32 C37 120.49(13)
C31 C32 C37 120.69(12)
C34 C33 C32 121.59(14)
C34 C33 H33 119.2
C32 C33 H33 119.2
C33 C34 C35 118.58(13)
C33 C34 C38 120.70(15)
C35 C34 C38 120.72(15)
C34 C35 C36 121.47(13)
C34 C35 H35 119.3
C36 C35 H35 119.3
C35 C36 C31 118.89(13)
C35 C36 C39 120.88(13)
C31 C36 C39 120.23(12)
C32 C37 H37A 109.5
C32 C37 H37B 109.5
H37A C37 H37B 109.5
C32 C37 H37C 109.5
H37A C37 H37C 109.5
H37B C37 H37C 109.5
C34 C38 H38A 109.5
C34 C38 H38B 109.5
H38A C38 H38B 109.5
C34 C38 H38C 109.5
H38A C38 H38C 109.5
H38B C38 H38C 109.5
C36 C39 H39A 109.5
C36 C39 H39B 109.5
H39A C39 H39B 109.5
C36 C39 H39C 109.5
H39A C39 H39C 109.5
H39B C39 H39C 109.5
C41 O4 Mo1 127.58(8)
O4 C41 C42 118.76(12)
O4 C41 C46 119.16(13)
C42 C41 C46 122.09(12)
C43 C42 C41 118.02(13)
C43 C42 C51 119.95(13)
C41 C42 C51 122.03(12)
C44 C43 C42 121.06(14)
C44 C43 H43 119.5
C42 C43 H43 119.5
C45 C44 C43 119.75(13)
C45 C44 H44 120.1
C43 C44 H44 120.1
C44 C45 C46 121.41(14)
C44 C45 H45 119.3
C46 C45 H45 119.3
C61A C46 C45 118.3(9)
C61A C46 C41 122.0(9)
C45 C46 C41 117.66(14)
C45 C46 C61 121.54(14)
C41 C46 C61 120.78(13)
C52 C51 C56 120.05(14)
C52 C51 C42 120.62(13)
C56 C51 C42 119.28(12)
C53 C52 C51 118.83(15)
C53 C52 C57 118.91(14)
C51 C52 C57 122.27(14)
C54 C53 C52 122.11(15)
C54 C53 H53 118.9
C52 C53 H53 118.9
C53 C54 C55 118.25(15)
C53 C54 C58 120.74(19)
C55 C54 C58 121.01(19)
C54 C55 C56 121.83(16)
C54 C55 H55 119.1
C56 C55 H55 119.1
C55 C56 C51 118.92(15)
C55 C56 C59 120.31(14)
C51 C56 C59 120.76(14)
C52 C57 H57A 109.5
C52 C57 H57B 109.5
H57A C57 H57B 109.5
C52 C57 H57C 109.5
H57A C57 H57C 109.5
H57B C57 H57C 109.5
C54 C58 H58A 109.5
C54 C58 H58B 109.5
H58A C58 H58B 109.5
C54 C58 H58C 109.5
H58A C58 H58C 109.5
H58B C58 H58C 109.5
C56 C59 H59A 109.5
C56 C59 H59B 109.5
H59A C59 H59B 109.5
C56 C59 H59C 109.5
H59A C59 H59C 109.5
H59B C59 H59C 109.5
C66 C61 C62 119.77(15)
C66 C61 C46 120.05(13)
C62 C61 C46 120.16(15)
C63 C62 C61 118.95(16)
C63 C62 C67 118.89(15)
C61 C62 C67 122.16(16)
C64 C63 C62 122.11(16)
C64 C63 H63 118.9
C62 C63 H63 118.9
C63 C64 C65 118.21(16)
C63 C64 C68 121.37(17)
C65 C64 C68 120.43(18)
C66 C65 C64 121.87(17)
C66 C65 H65 119.1
C64 C65 H65 119.1
C65 C66 C61 119.07(15)
C65 C66 C69 119.66(17)
C61 C66 C69 121.27(16)
C62 C67 H67A 109.5
C62 C67 H67B 109.5
H67A C67 H67B 109.5
C62 C67 H67C 109.5
H67A C67 H67C 109.5
H67B C67 H67C 109.5
C64 C68 H68A 109.5
C64 C68 H68B 109.5
H68A C68 H68B 109.5
C64 C68 H68C 109.5
H68A C68 H68C 109.5
H68B C68 H68C 109.5
C66 C69 H69A 109.5
C66 C69 H69B 109.5
H69A C69 H69B 109.5
C66 C69 H69C 109.5
H69A C69 H69C 109.5
H69B C69 H69C 109.5
C46 C61A C66A 109.2(8)
C46 C61A C62A 123.9(9)
C66A C61A C62A 126.7(9)
C63A C62A C61A 113.4(8)
C63A C62A C67A 123.0(8)
C61A C62A C67A 123.5(9)
C64A C63A C62A 122.8(9)
C64A C63A H63A 118.6
C62A C63A H63A 118.6
C65A C64A C63A 120.8(9)
C65A C64A C68A 119.6(9)
C63A C64A C68A 119.0(9)
C64A C65A C66A 119.8(9)
C64A C65A H65A 120.1
C66A C65A H65A 120.1
C61A C66A C65A 116.3(8)
C61A C66A C69A 123.2(10)
C65A C66A C69A 120.5(9)
C62A C67A H67D 109.5
C62A C67A H67E 109.5
H67D C67A H67E 109.5
C62A C67A H67F 109.5
H67D C67A H67F 109.5
H67E C67A H67F 109.5
C64A C68A H68D 109.5
C64A C68A H68E 109.5
H68D C68A H68E 109.5
C64A C68A H68F 109.5
H68D C68A H68F 109.5
H68E C68A H68F 109.5
C66A C69A H69D 109.5
C66A C69A H69E 109.5
H69D C69A H69E 109.5
C66A C69A H69F 109.5
H69D C69A H69F 109.5
H69E C69A H69F 109.5

loop_
_geom_bond_atom_site_label_1
_geom_bond_atom_site_label_2
_geom_bond_distance
Mo1 O1 1.6803(10)
Mo1 C1 1.9004(13)
Mo1 O3 1.9064(9)
Mo1 O4 1.9113(9)
C1 C2 1.4557(18)
C1 H1 0.968(14)
C2 C3 1.3981(19)
C2 C7 1.4049(19)
C3 C4 1.3869(19)
C3 H3 0.9500
C4 C5 1.395(2)
C4 H4 0.9500
C5 O2 1.3603(17)
C5 C6 1.397(2)
O2 C8 1.431(2)
C8 H8A 0.9800
C8 H8B 0.9800
C8 H8C 0.9800
C6 C7 1.381(2)
C6 H6 0.9500
C7 H7 0.9500
O3 C11 1.3637(14)
C11 C12 1.3995(16)
C11 C16 1.4005(17)
C12 C13 1.3981(18)
C12 C21 1.4901(18)
C13 C14 1.3867(19)
C13 H13 0.9500
C14 C15 1.3899(19)
C14 H14 0.9500
C15 C16 1.3875(17)
C15 H15 0.9500
C16 C31 1.4895(17)
C21 C22 1.4054(19)
C21 C26 1.4059(19)
C22 C23 1.396(2)
C22 C27 1.508(2)
C23 C24 1.390(3)
C23 H23 0.9500
C24 C25 1.386(3)
C24 C28 1.514(2)
C25 C26 1.397(2)
C25 H25 0.9500
C26 C29 1.504(2)
C27 H27A 0.9800
C27 H27B 0.9800
C27 H27C 0.9800
C28 H28A 0.9800
C28 H28B 0.9800
C28 H28C 0.9800
C29 H29A 0.9800
C29 H29B 0.9800
C29 H29C 0.9800
C31 C36 1.4004(18)
C31 C32 1.4010(18)
C32 C33 1.3958(19)
C32 C37 1.505(2)
C33 C34 1.391(2)
C33 H33 0.9500
C34 C35 1.394(2)
C34 C38 1.510(2)
C35 C36 1.3955(18)
C35 H35 0.9500
C36 C39 1.508(2)
C37 H37A 0.9800
C37 H37B 0.9800
C37 H37C 0.9800
C38 H38A 0.9800
C38 H38B 0.9800
C38 H38C 0.9800
C39 H39A 0.9800
C39 H39B 0.9800
C39 H39C 0.9800
O4 C41 1.3718(15)
C41 C42 1.399(2)
C41 C46 1.4071(19)
C42 C43 1.3973(18)
C42 C51 1.4913(19)
C43 C44 1.390(2)
C43 H43 0.9500
C44 C45 1.386(2)
C44 H44 0.9500
C45 C46 1.396(2)
C45 H45 0.9500
C46 C61A 1.307(11)
C46 C61 1.508(2)
C51 C52 1.4040(19)
C51 C56 1.409(2)
C52 C53 1.395(2)
C52 C57 1.508(2)
C53 C54 1.385(3)
C53 H53 0.9500
C54 C55 1.392(3)
C54 C58 1.515(2)
C55 C56 1.393(2)
C55 H55 0.9500
C56 C59 1.508(2)
C57 H57A 0.9800
C57 H57B 0.9800
C57 H57C 0.9800
C58 H58A 0.9800
C58 H58B 0.9800
C58 H58C 0.9800
C59 H59A 0.9800
C59 H59B 0.9800
C59 H59C 0.9800
C61 C66 1.407(2)
C61 C62 1.410(2)
C62 C63 1.395(2)
C62 C67 1.514(2)
C63 C64 1.381(3)
C63 H63 0.9500
C64 C65 1.396(2)
C64 C68 1.506(3)
C65 C66 1.392(2)
C65 H65 0.9500
C66 C69 1.505(2)
C67 H67A 0.9800
C67 H67B 0.9800
C67 H67C 0.9800
C68 H68A 0.9800
C68 H68B 0.9800
C68 H68C 0.9800
C69 H69A 0.9800
C69 H69B 0.9800
C69 H69C 0.9800
C61A C66A 1.392(7)
C61A C62A 1.399(7)
C62A C63A 1.388(7)
C62A C67A 1.491(12)
C63A C64A 1.384(7)
C63A H63A 0.9500
C64A C65A 1.384(7)
C64A C68A 1.522(13)
C65A C66A 1.393(7)
C65A H65A 0.9500
C66A C69A 1.496(12)
C67A H67D 0.9800
C67A H67E 0.9800
C67A H67F 0.9800
C68A H68D 0.9800
C68A H68E 0.9800
C68A H68F 0.9800
C69A H69D 0.9800
C69A H69E 0.9800
C69A H69F 0.9800
